data_4506031
loop_
_publ_author_name
'Arunachalam, M.'
'Chakraborty, Sourav'
'Marivel, S.'
'Ghosh, Pradyut'

_publ_section_title
;
 Anion-Assisted Formation of Discrete Homodimeric and Heterotetrameric
 Assemblies by Benzene Based Protonated Heteroaryl Receptors
;
_journal_issue 4
_journal_name_full 'Crystal Growth &amp; Design'
_journal_page_first 2097
_journal_paper_doi 10.1021/cg300099m
_journal_volume 12
_journal_year 2012
_chemical_formula_sum 'C33 H38 Cl4 N6 O18'
_chemical_formula_weight 948.49
_chemical_name_systematic
; 
 ? 
;
_space_group_IT_number 148
_symmetry_cell_setting rhombohedral
_symmetry_space_group_name_Hall '-R 3'
_symmetry_space_group_name_H-M 'R -3 :H'
_atom_sites_solution_hydrogens geom
_atom_sites_solution_primary direct
_atom_sites_solution_secondary difmap
_audit_creation_method SHELXL-97
_cell_angle_alpha 90.00
_cell_angle_beta 90.00
_cell_angle_gamma 120.00
_cell_formula_units_Z 18
_cell_length_a 43.7719(13)
_cell_length_b 43.7719(13)
_cell_length_c 12.7427(8)
_cell_measurement_reflns_used 4704
_cell_measurement_temperature 100(2)
_cell_measurement_theta_max 19.93
_cell_measurement_theta_min 2.68
_cell_volume 21143.8(16)
_computing_cell_refinement 'Bruker SMART'
_computing_data_collection 'Bruker SMART'
_computing_data_reduction 'Bruker SAINT'
_computing_molecular_graphics platon
_computing_publication_material 'mercury 2.3'
_computing_structure_refinement 'SHELXL-97 (Sheldrick, 1997)'
_computing_structure_solution 'SHELXS-97 (Sheldrick, 1990)'
_diffrn_ambient_temperature 100(2)
_diffrn_measured_fraction_theta_full 0.998
_diffrn_measured_fraction_theta_max 0.998
_diffrn_measurement_device_type 'CCD area detector'
_diffrn_measurement_method 'omega scan'
_diffrn_radiation_monochromator graphite
_diffrn_radiation_source 'fine-focus sealed tube'
_diffrn_radiation_type MoK\a
_diffrn_radiation_wavelength 0.71073
_diffrn_reflns_av_R_equivalents 0.0690
_diffrn_reflns_av_sigmaI/netI 0.0349
_diffrn_reflns_limit_h_max 43
_diffrn_reflns_limit_h_min -43
_diffrn_reflns_limit_k_max 43
_diffrn_reflns_limit_k_min -43
_diffrn_reflns_limit_l_max 12
_diffrn_reflns_limit_l_min -12
_diffrn_reflns_number 45587
_diffrn_reflns_theta_full 20.87
_diffrn_reflns_theta_max 20.87
_diffrn_reflns_theta_min 0.93
_exptl_absorpt_coefficient_mu 0.325
_exptl_absorpt_correction_T_max 0.9682
_exptl_absorpt_correction_T_min 0.9498
_exptl_absorpt_correction_type multi-scan
_exptl_absorpt_process_details sadabs
_exptl_crystal_colour colorless
_exptl_crystal_density_diffrn 1.341
_exptl_crystal_density_method 'not measured'
_exptl_crystal_description block
_exptl_crystal_F_000 8820
_exptl_crystal_size_max 0.16
_exptl_crystal_size_mid 0.14
_exptl_crystal_size_min 0.10
_refine_diff_density_max 0.740
_refine_diff_density_min -0.635
_refine_diff_density_rms 0.074
_refine_ls_extinction_method none
_refine_ls_goodness_of_fit_ref 1.064
_refine_ls_hydrogen_treatment constr
_refine_ls_matrix_type full
_refine_ls_number_parameters 556
_refine_ls_number_reflns 4959
_refine_ls_number_restraints 6
_refine_ls_restrained_S_all 1.066
_refine_ls_R_factor_all 0.0839
_refine_ls_R_factor_gt 0.0702
_refine_ls_shift/su_max 0.000
_refine_ls_shift/su_mean 0.000
_refine_ls_structure_factor_coef Fsqd
_refine_ls_weighting_details 'calc w=1/[\s^2^(Fo^2^)+(0.0977P)^2^+169.5802P] where P=(Fo^2^+2Fc^2^)/3'
_refine_ls_weighting_scheme calc
_refine_ls_wR_factor_gt 0.1810
_refine_ls_wR_factor_ref 0.1909
_reflns_number_gt 3982
_reflns_number_total 4959
_reflns_threshold_expression >2sigma(I)
_cod_data_source_file cg300099m_si_002.cif
_cod_data_source_block Complex_3
_cod_depositor_comments
;
The following automatic conversions were performed:

'_symmetry_cell_setting' value 'Rhombohedral' changed to
'rhombohedral' according to
/home/saulius/struct/CIF-dictionaries/cif_core.dic dictionary named
'cif_core.dic' version 2.4.1 from 2010-06-29.

Automatic conversion script
Id: cif_fix_values 1715 2011-07-08 13:25:40Z adriana 
;
_cod_original_sg_symbol_H-M 'R-3   '
_cod_database_code 4506031

loop_
_symmetry_equiv_pos_as_xyz
'x, y, z'
'-y, x-y, z'
'-x+y, -x, z'
'x+2/3, y+1/3, z+1/3'
'-y+2/3, x-y+1/3, z+1/3'
'-x+y+2/3, -x+1/3, z+1/3'
'x+1/3, y+2/3, z+2/3'
'-y+1/3, x-y+2/3, z+2/3'
'-x+y+1/3, -x+2/3, z+2/3'
'-x, -y, -z'
'y, -x+y, -z'
'x-y, x, -z'
'-x+2/3, -y+1/3, -z+1/3'
'y+2/3, -x+y+1/3, -z+1/3'
'x-y+2/3, x+1/3, -z+1/3'
'-x+1/3, -y+2/3, -z+2/3'
'y+1/3, -x+y+2/3, -z+2/3'
'x-y+1/3, x+2/3, -z+2/3'

loop_
_atom_site_label
_atom_site_type_symbol
_atom_site_fract_x
_atom_site_fract_y
_atom_site_fract_z
_atom_site_U_iso_or_equiv
_atom_site_adp_type
_atom_site_occupancy
_atom_site_symmetry_multiplicity
_atom_site_calc_flag
_atom_site_refinement_flags
O1 O 0.51290(11) 0.96827(11) 0.0589(3) 0.0487(11) Uani 1 1 d .
O2 O 0.4053(2) 0.8614(2) 0.7688(6) 0.176(4) Uani 1 1 d .
Cl3 Cl 0.48635(4) 0.94673(4) 0.73211(11) 0.0416(5) Uani 1 1 d .
O4A O 0.47864(19) 0.91115(18) 0.6978(5) 0.0735(14) Uani 0.73 1 d PD
O4B O 0.5003(5) 0.9282(5) 0.7458(14) 0.0735(14) Uani 0.27 1 d PD
O5A O 0.51165(19) 0.95625(18) 0.8137(5) 0.0735(14) Uani 0.71 1 d PD
O5B O 0.4962(5) 0.9696(4) 0.8277(13) 0.0735(14) Uani 0.29 1 d PD
O6A O 0.4561(4) 0.9470(4) 0.7620(15) 0.087(4) Uani 0.59 1 d PD
O6B O 0.4507(6) 0.9294(6) 0.746(2) 0.087(4) Uani 0.41 1 d PD
O7 O 0.50080(13) 0.96929(12) 0.6435(3) 0.0639(14) Uani 1 1 d .
Cl8 Cl 0.41659(4) 0.89618(5) 0.04076(13) 0.0540(5) Uani 1 1 d .
O9 O 0.40612(11) 0.89126(12) 0.1478(3) 0.0574(12) Uani 1 1 d .
O10 O 0.43671(15) 0.87986(16) 0.0173(4) 0.0849(17) Uani 1 1 d .
O11 O 0.43758(12) 0.93440(13) 0.0201(4) 0.0733(15) Uani 1 1 d .
O12 O 0.38643(14) 0.88276(16) -0.0248(4) 0.0866(17) Uani 1 1 d .
Cl13 Cl 0.97882(10) 0.11607(10) 0.1674(3) 0.1398(12) Uani 1 1 d .
O14 O 0.9694(2) 0.0904(2) 0.2458(8) 0.167(4) Uani 1 1 d .
O15 O 0.9972(4) 0.1116(6) 0.0887(11) 0.336(11) Uani 1 1 d .
O16 O 1.0029(4) 0.1459(3) 0.209(2) 0.424(17) Uani 1 1 d .
O17 O 0.9484(3) 0.1167(4) 0.1309(9) 0.242(7) Uani 1 1 d .
Cl18 Cl 0.93297(4) 0.65847(4) 0.60001(10) 0.0369(4) Uani 1 1 d .
C18 C 0.92057(15) 0.68494(15) 0.8507(4) 0.0333(14) Uani 1 1 d .
H18 H 0.8973 0.6678 0.8372 0.040 Uiso 1 1 calc R
O19 O 0.90841(11) 0.62309(11) 0.6288(4) 0.0576(12) Uani 1 1 d .
O20 O 0.91501(10) 0.67880(10) 0.5992(3) 0.0441(10) Uani 1 1 d .
O21 O 0.96102(10) 0.67354(11) 0.6750(3) 0.0463(11) Uani 1 1 d .
O22 O 0.94668(12) 0.65964(11) 0.4973(3) 0.0562(12) Uani 1 1 d .
C23 C 0.91895(15) 0.58844(16) 0.8425(5) 0.0410(15) Uani 1 1 d .
H23A H 0.9287 0.5776 0.8863 0.061 Uiso 1 1 calc R
H23B H 0.9371 0.6119 0.8243 0.061 Uiso 1 1 calc R
H23C H 0.9096 0.5747 0.7797 0.061 Uiso 1 1 calc R
C24 C 0.88967(14) 0.59019(15) 0.9010(4) 0.0317(14) Uani 1 1 d .
C25 C 0.85499(14) 0.56202(14) 0.8950(4) 0.0298(13) Uani 1 1 d .
C26 C 0.84712(16) 0.52971(15) 0.8321(4) 0.0380(15) Uani 1 1 d .
H26A H 0.8663 0.5249 0.8409 0.046 Uiso 1 1 calc R
H26B H 0.8258 0.5096 0.8591 0.046 Uiso 1 1 calc R
N27 N 0.84244(11) 0.53372(12) 0.7192(3) 0.0337(12) Uani 1 1 d .
C28 C 0.83761(15) 0.50905(15) 0.6422(5) 0.0383(15) Uani 1 1 d .
C29 C 0.83449(17) 0.47612(16) 0.6498(6) 0.0533(18) Uani 1 1 d .
H29 H 0.8357 0.4666 0.7138 0.064 Uiso 1 1 calc R
C30 C 0.8294(2) 0.45814(19) 0.5555(6) 0.065(2) Uani 1 1 d .
H30 H 0.8274 0.4360 0.5564 0.078 Uiso 1 1 calc R
C31 C 0.82714(19) 0.4721(2) 0.4612(6) 0.067(2) Uani 1 1 d .
H31 H 0.8236 0.4590 0.4005 0.081 Uiso 1 1 calc R
C32 C 0.82989(17) 0.5051(2) 0.4531(5) 0.0564(19) Uani 1 1 d .
H32 H 0.8283 0.5144 0.3890 0.068 Uiso 1 1 calc R
C33 C 0.83519(15) 0.52341(16) 0.5471(5) 0.0405(15) Uani 1 1 d .
N34 N 0.83909(12) 0.55586(13) 0.5705(4) 0.0399(12) Uani 1 1 d .
H34 H 0.8390 0.5704 0.5254 0.048 Uiso 1 1 calc R
C35 C 0.84308(14) 0.56129(15) 0.6730(5) 0.0340(14) Uani 1 1 d .
H35 H 0.8459 0.5813 0.7074 0.041 Uiso 1 1 calc R
C36 C 0.78990(15) 0.53317(16) 0.9365(5) 0.0426(15) Uani 1 1 d .
H36A H 0.7863 0.5240 0.8663 0.064 Uiso 1 1 calc R
H36B H 0.7740 0.5418 0.9502 0.064 Uiso 1 1 calc R
H36C H 0.7856 0.5148 0.9855 0.064 Uiso 1 1 calc R
C37 C 0.82769(14) 0.56313(14) 0.9482(4) 0.0326(14) Uani 1 1 d .
C38 C 0.83576(14) 0.59212(15) 1.0119(4) 0.0314(14) Uani 1 1 d .
C39 C 0.80763(15) 0.59107(16) 1.0827(4) 0.0373(15) Uani 1 1 d .
H39A H 0.7918 0.5668 1.1035 0.045 Uiso 1 1 calc R
H39B H 0.8187 0.6045 1.1458 0.045 Uiso 1 1 calc R
N40 N 0.78676(11) 0.60531(11) 1.0338(3) 0.0297(11) Uani 1 1 d .
C41 C 0.75693(14) 0.60309(14) 1.0811(4) 0.0277(13) Uani 1 1 d .
C42 C 0.74016(14) 0.58769(14) 1.1753(4) 0.0337(14) Uani 1 1 d .
H42 H 0.7484 0.5766 1.2198 0.040 Uiso 1 1 calc R
C43 C 0.71077(14) 0.58983(15) 1.1985(4) 0.0362(15) Uani 1 1 d .
H43 H 0.6986 0.5797 1.2603 0.043 Uiso 1 1 calc R
C44 C 0.69859(15) 0.60681(16) 1.1322(5) 0.0421(16) Uani 1 1 d .
H44 H 0.6786 0.6078 1.1511 0.051 Uiso 1 1 calc R
C45 C 0.71552(15) 0.62219(15) 1.0387(4) 0.0359(15) Uani 1 1 d .
H45 H 0.7075 0.6337 0.9948 0.043 Uiso 1 1 calc R
C46 C 0.74470(13) 0.61963(14) 1.0139(4) 0.0287(13) Uani 1 1 d .
N47 N 0.76753(12) 0.63092(12) 0.9279(3) 0.0348(12) Uani 1 1 d .
H47 H 0.7660 0.6419 0.8741 0.042 Uiso 1 1 calc R
C48 C 0.79179(15) 0.62193(15) 0.9429(4) 0.0370(15) Uani 1 1 d .
H48 H 0.8099 0.6266 0.8962 0.044 Uiso 1 1 calc R
C49 C 0.87831(15) 0.65263(15) 1.0852(4) 0.0389(15) Uani 1 1 d .
H49A H 0.8591 0.6573 1.0806 0.058 Uiso 1 1 calc R
H49B H 0.8996 0.6728 1.0605 0.058 Uiso 1 1 calc R
H49C H 0.8814 0.6479 1.1569 0.058 Uiso 1 1 calc R
C50 C 0.87020(14) 0.62083(14) 1.0182(4) 0.0293(14) Uani 1 1 d .
C51 C 0.89734(13) 0.61976(14) 0.9628(4) 0.0276(13) Uani 1 1 d .
C52 C 0.93474(14) 0.64907(14) 0.9755(4) 0.0327(14) Uani 1 1 d .
H52A H 0.9390 0.6559 1.0488 0.039 Uiso 1 1 calc R
H52B H 0.9506 0.6406 0.9556 0.039 Uiso 1 1 calc R
N53 N 0.94271(11) 0.68043(11) 0.9111(3) 0.0276(11) Uani 1 1 d .
C54 C 0.97484(13) 0.71177(14) 0.9112(4) 0.0286(13) Uani 1 1 d .
C55 C 1.00613(14) 0.72078(15) 0.9640(4) 0.0349(14) Uani 1 1 d .
H55 H 1.0089 0.7044 1.0035 0.042 Uiso 1 1 calc R
C56 C 1.03289(15) 0.75558(17) 0.9540(4) 0.0414(16) Uani 1 1 d .
H56 H 1.0542 0.7630 0.9887 0.050 Uiso 1 1 calc R
C57 C 1.02858(16) 0.77962(16) 0.8932(4) 0.0418(16) Uani 1 1 d .
H57 H 1.0471 0.8028 0.8890 0.050 Uiso 1 1 calc R
C58 C 0.99802(15) 0.77041(16) 0.8390(4) 0.0369(15) Uani 1 1 d .
H58 H 0.9956 0.7866 0.7976 0.044 Uiso 1 1 calc R
C59 C 0.97103(14) 0.73576(14) 0.8495(4) 0.0284(13) Uani 1 1 d .
N60 N 0.93654(12) 0.71745(12) 0.8126(3) 0.0329(11) Uani 1 1 d .
H60 H 0.9270 0.7259 0.7714 0.039 Uiso 1 1 calc R

loop_
_atom_site_aniso_label
_atom_site_aniso_U_11
_atom_site_aniso_U_22
_atom_site_aniso_U_33
_atom_site_aniso_U_23
_atom_site_aniso_U_13
_atom_site_aniso_U_12
O1 0.060(3) 0.054(3) 0.039(2) -0.001(2) -0.002(2) 0.034(2)
O2 0.157(7) 0.147(7) 0.102(5) -0.018(5) -0.011(5) -0.015(6)
Cl3 0.0466(10) 0.0512(10) 0.0333(9) 0.0030(7) -0.0062(7) 0.0292(8)
O4A 0.086(4) 0.062(3) 0.061(3) 0.012(2) -0.004(3) 0.029(3)
O4B 0.086(4) 0.062(3) 0.061(3) 0.012(2) -0.004(3) 0.029(3)
O5A 0.086(4) 0.062(3) 0.061(3) 0.012(2) -0.004(3) 0.029(3)
O5B 0.086(4) 0.062(3) 0.061(3) 0.012(2) -0.004(3) 0.029(3)
O6A 0.090(7) 0.132(15) 0.092(7) 0.030(10) 0.030(5) 0.096(10)
O6B 0.090(7) 0.132(15) 0.092(7) 0.030(10) 0.030(5) 0.096(10)
O7 0.101(4) 0.056(3) 0.029(2) 0.006(2) -0.006(2) 0.035(3)
Cl8 0.0466(10) 0.0788(13) 0.0458(11) 0.0113(9) 0.0018(8) 0.0383(10)
O9 0.050(3) 0.077(3) 0.046(3) 0.017(2) 0.007(2) 0.033(3)
O10 0.090(4) 0.129(5) 0.075(4) 0.003(3) 0.008(3) 0.083(4)
O11 0.061(3) 0.070(3) 0.085(4) 0.039(3) 0.022(3) 0.030(3)
O12 0.074(4) 0.129(5) 0.068(3) -0.022(3) -0.037(3) 0.060(4)
Cl13 0.110(2) 0.140(3) 0.153(3) 0.044(2) 0.058(2) 0.050(2)
O14 0.172(8) 0.145(7) 0.204(9) 0.081(7) 0.094(7) 0.094(6)
O15 0.285(16) 0.59(3) 0.216(13) 0.172(17) 0.191(13) 0.28(2)
O16 0.142(10) 0.109(9) 0.90(5) -0.141(17) -0.023(18) -0.030(8)
O17 0.106(7) 0.388(18) 0.191(10) 0.156(11) 0.047(7) 0.094(9)
Cl18 0.0437(9) 0.0348(9) 0.0308(9) 0.0023(6) 0.0032(7) 0.0187(8)
C18 0.034(3) 0.037(4) 0.029(3) 0.000(3) -0.002(3) 0.017(3)
O19 0.046(3) 0.038(3) 0.080(3) 0.016(2) 0.008(2) 0.014(2)
O20 0.055(3) 0.050(3) 0.036(2) -0.0021(19) -0.0073(19) 0.032(2)
O21 0.037(2) 0.063(3) 0.038(2) -0.001(2) -0.002(2) 0.024(2)
O22 0.086(3) 0.050(3) 0.033(2) -0.003(2) 0.012(2) 0.034(3)
C23 0.039(4) 0.050(4) 0.042(4) -0.005(3) -0.004(3) 0.029(3)
C24 0.034(4) 0.043(4) 0.027(3) 0.007(3) 0.003(3) 0.025(3)
C25 0.037(4) 0.030(3) 0.029(3) 0.006(3) 0.001(3) 0.022(3)
C26 0.044(4) 0.035(3) 0.038(4) 0.003(3) 0.002(3) 0.022(3)
N27 0.034(3) 0.034(3) 0.036(3) 0.000(2) -0.004(2) 0.018(2)
C28 0.036(4) 0.037(4) 0.043(4) -0.014(3) -0.013(3) 0.019(3)
C29 0.056(4) 0.038(4) 0.065(5) -0.009(4) -0.010(4) 0.024(3)
C30 0.081(5) 0.055(5) 0.070(5) -0.019(4) -0.021(4) 0.041(4)
C31 0.066(5) 0.074(6) 0.069(6) -0.038(5) -0.021(4) 0.040(4)
C32 0.049(4) 0.078(5) 0.046(4) -0.019(4) -0.017(3) 0.034(4)
C33 0.032(3) 0.042(4) 0.049(4) -0.011(3) -0.009(3) 0.020(3)
N34 0.041(3) 0.048(3) 0.036(3) 0.003(2) -0.006(2) 0.027(3)
C35 0.034(3) 0.034(4) 0.036(4) 0.002(3) 0.001(3) 0.018(3)
C36 0.038(4) 0.046(4) 0.042(4) 0.004(3) -0.001(3) 0.020(3)
C37 0.035(4) 0.034(3) 0.028(3) 0.010(3) -0.002(3) 0.017(3)
C38 0.032(4) 0.046(4) 0.024(3) 0.007(3) 0.003(3) 0.026(3)
C39 0.040(4) 0.045(4) 0.032(3) 0.005(3) -0.001(3) 0.025(3)
N40 0.031(3) 0.039(3) 0.024(3) -0.002(2) -0.001(2) 0.021(2)
C41 0.025(3) 0.037(3) 0.025(3) -0.005(3) -0.001(3) 0.018(3)
C42 0.034(3) 0.040(3) 0.026(3) -0.002(3) -0.001(3) 0.018(3)
C43 0.028(3) 0.044(4) 0.029(3) -0.005(3) 0.003(3) 0.012(3)
C44 0.034(4) 0.053(4) 0.042(4) -0.017(3) -0.006(3) 0.023(3)
C45 0.038(4) 0.046(4) 0.032(4) -0.010(3) -0.008(3) 0.027(3)
C46 0.026(3) 0.036(3) 0.023(3) -0.007(3) -0.003(3) 0.014(3)
N47 0.038(3) 0.045(3) 0.030(3) 0.001(2) -0.003(2) 0.027(3)
C48 0.037(4) 0.049(4) 0.026(4) 0.000(3) 0.002(3) 0.022(3)
C49 0.044(4) 0.048(4) 0.035(3) 0.002(3) -0.001(3) 0.030(3)
C50 0.036(4) 0.035(3) 0.023(3) 0.000(3) -0.005(3) 0.023(3)
C51 0.027(3) 0.032(3) 0.028(3) 0.005(3) 0.002(3) 0.018(3)
C52 0.029(3) 0.038(3) 0.036(3) 0.001(3) -0.003(3) 0.021(3)
N53 0.026(3) 0.036(3) 0.023(2) 0.002(2) -0.002(2) 0.017(3)
C54 0.024(3) 0.038(4) 0.020(3) -0.002(3) 0.004(2) 0.012(3)
C55 0.030(3) 0.045(4) 0.025(3) 0.001(3) 0.003(3) 0.015(3)
C56 0.030(4) 0.058(4) 0.032(3) -0.001(3) 0.002(3) 0.019(4)
C57 0.039(4) 0.041(4) 0.034(3) 0.002(3) 0.003(3) 0.011(3)
C58 0.041(4) 0.045(4) 0.025(3) 0.005(3) 0.002(3) 0.021(3)
C59 0.028(4) 0.036(4) 0.022(3) -0.003(3) 0.000(2) 0.016(3)
N60 0.034(3) 0.037(3) 0.028(3) 0.002(2) -0.005(2) 0.019(2)

loop_
_atom_type_symbol
_atom_type_description
_atom_type_scat_dispersion_real
_atom_type_scat_dispersion_imag
_atom_type_scat_source
C C 0.0033 0.0016 'International Tables Vol C Tables 4.2.6.8 and 6.1.1.4'
H H 0.0000 0.0000 'International Tables Vol C Tables 4.2.6.8 and 6.1.1.4'
N N 0.0061 0.0033 'International Tables Vol C Tables 4.2.6.8 and 6.1.1.4'
O O 0.0106 0.0060 'International Tables Vol C Tables 4.2.6.8 and 6.1.1.4'
Cl Cl 0.1484 0.1585 'International Tables Vol C Tables 4.2.6.8 and 6.1.1.4'

loop_
_geom_angle_atom_site_label_1
_geom_angle_atom_site_label_2
_geom_angle_atom_site_label_3
_geom_angle
O4B Cl3 O6B 114.7(12)
O4B Cl3 O6A 138.5(11)
O6B Cl3 O6A 30.1(9)
O4B Cl3 O5A 61.6(8)
O6B Cl3 O5A 125.1(13)
O6A Cl3 O5A 113.9(8)
O4B Cl3 O7 111.7(9)
O6B Cl3 O7 118.5(13)
O6A Cl3 O7 107.9(8)
O5A Cl3 O7 111.5(4)
O4B Cl3 O4A 44.6(8)
O6B Cl3 O4A 81.9(8)
O6A Cl3 O4A 112.0(6)
O5A Cl3 O4A 104.9(4)
O7 Cl3 O4A 106.5(3)
O4B Cl3 O5B 104.6(10)
O6B Cl3 O5B 97.5(11)
O6A Cl3 O5B 74.0(10)
O5A Cl3 O5B 44.6(7)
O7 Cl3 O5B 107.5(7)
O4A Cl3 O5B 141.3(7)
O4B O4A Cl3 55.9(11)
O4A O4B Cl3 79.5(13)
O4A O4B O5A 141.7(18)
Cl3 O4B O5A 65.3(9)
O5B O5A O4B 122.0(15)
O5B O5A Cl3 71.3(10)
O4B O5A Cl3 53.1(8)
O5A O5B Cl3 64.0(9)
O5A O5B O6A 109.3(13)
Cl3 O5B O6A 50.0(7)
O6B O6A Cl3 73(3)
O6B O6A O5B 117(3)
Cl3 O6A O5B 56.0(9)
O6A O6B Cl3 76(3)
O10 Cl8 O12 110.6(3)
O10 Cl8 O9 111.1(3)
O12 Cl8 O9 109.9(3)
O10 Cl8 O11 110.1(3)
O12 Cl8 O11 106.7(3)
O9 Cl8 O11 108.3(3)
O16 Cl13 O15 101.5(12)
O16 Cl13 O14 106.3(13)
O15 Cl13 O14 111.6(9)
O16 Cl13 O17 113.9(11)
O15 Cl13 O17 112.9(9)
O14 Cl13 O17 110.2(6)
O19 Cl18 O22 110.5(3)
O19 Cl18 O21 109.7(3)
O22 Cl18 O21 110.3(3)
O19 Cl18 O20 108.8(3)
O22 Cl18 O20 108.5(3)
O21 Cl18 O20 109.0(2)
N60 C18 N53 109.9(5)
N60 C18 H18 125.1
N53 C18 H18 125.1
C24 C23 H23A 109.5
C24 C23 H23B 109.5
H23A C23 H23B 109.5
C24 C23 H23C 109.5
H23A C23 H23C 109.5
H23B C23 H23C 109.5
C25 C24 C51 119.8(5)
C25 C24 C23 120.0(5)
C51 C24 C23 120.2(5)
C37 C25 C24 120.9(5)
C37 C25 C26 119.5(5)
C24 C25 C26 119.6(5)
N27 C26 C25 112.8(4)
N27 C26 H26A 109.0
C25 C26 H26A 109.0
N27 C26 H26B 109.0
C25 C26 H26B 109.0
H26A C26 H26B 107.8
C35 N27 C28 108.5(5)
C35 N27 C26 126.7(5)
C28 N27 C26 124.8(5)
C29 C28 C33 122.8(6)
C29 C28 N27 131.0(6)
C33 C28 N27 106.2(5)
C28 C29 C30 115.7(6)
C28 C29 H29 122.1
C30 C29 H29 122.1
C31 C30 C29 122.1(7)
C31 C30 H30 119.0
C29 C30 H30 119.0
C30 C31 C32 122.6(7)
C30 C31 H31 118.7
C32 C31 H31 118.7
C31 C32 C33 115.8(7)
C31 C32 H32 122.1
C33 C32 H32 122.1
N34 C33 C28 106.2(5)
N34 C33 C32 132.7(6)
C28 C33 C32 121.1(6)
C35 N34 C33 109.7(5)
C35 N34 H34 125.2
C33 N34 H34 125.2
N34 C35 N27 109.4(5)
N34 C35 H35 125.3
N27 C35 H35 125.3
C37 C36 H36A 109.5
C37 C36 H36B 109.5
H36A C36 H36B 109.5
C37 C36 H36C 109.5
H36A C36 H36C 109.5
H36B C36 H36C 109.5
C25 C37 C38 118.8(5)
C25 C37 C36 120.3(5)
C38 C37 C36 120.9(5)
C37 C38 C50 121.2(5)
C37 C38 C39 119.3(5)
C50 C38 C39 119.3(5)
N40 C39 C38 113.8(4)
N40 C39 H39A 108.8
C38 C39 H39A 108.8
N40 C39 H39B 108.8
C38 C39 H39B 108.8
H39A C39 H39B 107.7
C48 N40 C41 107.9(4)
C48 N40 C39 129.2(5)
C41 N40 C39 122.9(4)
C46 C41 C42 122.4(5)
C46 C41 N40 106.8(4)
C42 C41 N40 130.8(5)
C43 C42 C41 116.0(5)
C43 C42 H42 122.0
C41 C42 H42 122.0
C42 C43 C44 121.9(5)
C42 C43 H43 119.1
C44 C43 H43 119.1
C45 C44 C43 121.7(5)
C45 C44 H44 119.2
C43 C44 H44 119.2
C46 C45 C44 116.8(5)
C46 C45 H45 121.6
C44 C45 H45 121.6
C45 C46 C41 121.2(5)
C45 C46 N47 132.9(5)
C41 C46 N47 105.9(4)
C48 N47 C46 108.8(4)
C48 N47 H47 125.6
C46 N47 H47 125.6
N47 C48 N40 110.6(5)
N47 C48 H48 124.7
N40 C48 H48 124.7
C50 C49 H49A 109.5
C50 C49 H49B 109.5
H49A C49 H49B 109.5
C50 C49 H49C 109.5
H49A C49 H49C 109.5
H49B C49 H49C 109.5
C38 C50 C51 119.4(5)
C38 C50 C49 120.5(5)
C51 C50 C49 120.0(5)
C50 C51 C24 119.8(5)
C50 C51 C52 119.8(5)
C24 C51 C52 120.3(5)
N53 C52 C51 112.5(4)
N53 C52 H52A 109.1
C51 C52 H52A 109.1
N53 C52 H52B 109.1
C51 C52 H52B 109.1
H52A C52 H52B 107.8
C18 N53 C54 107.9(4)
C18 N53 C52 127.4(4)
C54 N53 C52 124.5(4)
C59 C54 N53 107.5(4)
C59 C54 C55 122.2(5)
N53 C54 C55 130.2(5)
C56 C55 C54 115.9(5)
C56 C55 H55 122.0
C54 C55 H55 122.0
C55 C56 C57 121.4(6)
C55 C56 H56 119.3
C57 C56 H56 119.3
C58 C57 C56 122.5(6)
C58 C57 H57 118.8
C56 C57 H57 118.8
C57 C58 C59 116.4(5)
C57 C58 H58 121.8
C59 C58 H58 121.8
C58 C59 C54 121.5(5)
C58 C59 N60 133.2(5)
C54 C59 N60 105.2(5)
C18 N60 C59 109.5(4)
C18 N60 H60 125.3
C59 N60 H60 125.3

loop_
_geom_bond_atom_site_label_1
_geom_bond_atom_site_label_2
_geom_bond_distance
Cl3 O4B 1.251(18)
Cl3 O6B 1.36(2)
Cl3 O6A 1.382(14)
Cl3 O5A 1.421(7)
Cl3 O7 1.423(4)
Cl3 O4A 1.485(7)
Cl3 O5B 1.497(17)
O4A O4B 1.060(18)
O4B O5A 1.377(19)
O5A O5B 1.110(17)
O5B O6A 1.74(2)
O6A O6B 0.71(2)
Cl8 O10 1.416(5)
Cl8 O12 1.418(5)
Cl8 O9 1.420(4)
Cl8 O11 1.475(5)
Cl13 O16 1.310(12)
Cl13 O15 1.360(12)
Cl13 O14 1.404(8)
Cl13 O17 1.425(10)
Cl18 O19 1.422(4)
Cl18 O22 1.430(4)
Cl18 O21 1.430(4)
Cl18 O20 1.452(4)
C18 N60 1.325(7)
C18 N53 1.328(7)
C18 H18 0.9300
C23 C24 1.518(8)
C23 H23A 0.9600
C23 H23B 0.9600
C23 H23C 0.9600
C24 C25 1.400(8)
C24 C51 1.405(8)
C25 C37 1.395(8)
C25 C26 1.508(8)
C26 N27 1.476(7)
C26 H26A 0.9700
C26 H26B 0.9700
N27 C35 1.330(7)
N27 C28 1.394(7)
C28 C29 1.382(8)
C28 C33 1.394(8)
C29 C30 1.392(9)
C29 H29 0.9300
C30 C31 1.373(10)
C30 H30 0.9300
C31 C32 1.394(10)
C31 H31 0.9300
C32 C33 1.394(9)
C32 H32 0.9300
C33 N34 1.376(7)
N34 C35 1.324(7)
N34 H34 0.8600
C35 H35 0.9300
C36 C37 1.519(8)
C36 H36A 0.9600
C36 H36B 0.9600
C36 H36C 0.9600
C37 C38 1.396(8)
C38 C50 1.401(8)
C38 C39 1.508(8)
C39 N40 1.476(7)
C39 H39A 0.9700
C39 H39B 0.9700
N40 C48 1.327(7)
N40 C41 1.396(7)
C41 C46 1.389(7)
C41 C42 1.393(7)
C42 C43 1.368(8)
C42 H42 0.9300
C43 C44 1.396(8)
C43 H43 0.9300
C44 C45 1.387(8)
C44 H44 0.9300
C45 C46 1.374(8)
C45 H45 0.9300
C46 N47 1.396(7)
N47 C48 1.318(7)
N47 H47 0.8600
C48 H48 0.9300
C49 C50 1.516(8)
C49 H49A 0.9600
C49 H49B 0.9600
C49 H49C 0.9600
C50 C51 1.402(7)
C51 C52 1.501(7)
C52 N53 1.484(7)
C52 H52A 0.9700
C52 H52B 0.9700
N53 C54 1.390(7)
C54 C59 1.387(7)
C54 C55 1.394(8)
C55 C56 1.387(8)
C55 H55 0.9300
C56 C57 1.394(8)
C56 H56 0.9300
C57 C58 1.374(8)
C57 H57 0.9300
C58 C59 1.386(8)
C58 H58 0.9300
C59 N60 1.390(7)
N60 H60 0.8600

loop_
_geom_hbond_atom_site_label_D
_geom_hbond_atom_site_label_H
_geom_hbond_atom_site_label_A
_geom_hbond_distance_DH
_geom_hbond_distance_HA
_geom_hbond_distance_DA
_geom_hbond_angle_DHA
_geom_hbond_site_symmetry_A
N34 H34 O4B 0.86 1.87 2.725(19) 169.7 7_544
N34 H34 O5A 0.86 2.25 3.041(8) 152.3 7_544
N34 H34 O4A 0.86 2.47 3.220(8) 146.5 7_544
N34 H34 Cl3 0.86 2.91 3.741(5) 164.2 7_544
N47 H47 O20 0.86 2.06 2.892(6) 164.2 13_666
N60 H60 O11 0.86 2.21 3.039(7) 163.5 16_665
N60 H60 O12 0.86 2.46 3.119(8) 134.5 16_665
N60 H60 Cl8 0.86 2.89 3.716(5) 162.9 16_665
